data_1517137
loop_
_publ_author_name
'Liang Chen'
'Ning Zhao'
'Qiuwen Wang'
'Guohua Hou'
'Haibin Song'
'Guofu Zi'

_publ_section_title
;
 Synthesis, structure, and catalytic activity of titanium complexes with
 chiral biaryl Schiff-base ligands
;
_journal_name_full
;
Inorganica Chimica Acta
;
_journal_page_first 140
_journal_page_last 155
_journal_volume 402
_journal_year 2013
_chemical_formula_moiety 'C41 H55 N O4 Ti'
_chemical_formula_sum 'C41 H55 N O4 Ti'
_chemical_formula_weight 673.76
_space_group_IT_number 19
_symmetry_cell_setting orthorhombic
_symmetry_space_group_name_Hall 'P 2ac 2ab'
_symmetry_space_group_name_H-M 'P 21 21 21'
_atom_sites_solution_hydrogens geom
_atom_sites_solution_primary direct
_atom_sites_solution_secondary difmap
_cell_angle_alpha 90.00
_cell_angle_beta 90.00
_cell_angle_gamma 90.00
_cell_formula_units_Z 4
_cell_length_a 10.021(2)
_cell_length_b 10.7958(16)
_cell_length_c 34.202(5)
_cell_measurement_reflns_used 4674
_cell_measurement_temperature 113(2)
_cell_measurement_theta_max 72.3
_cell_measurement_theta_min 27.7
_cell_volume 3700.1(11)
_computing_cell_refinement CrystalClear
_computing_data_collection CrystalClear
_computing_data_reduction CrystalClear
_computing_publication_material 'CrystalStructure 3.8'
_computing_structure_refinement 'SHELXL-97 (Sheldrick, 1997)'
_computing_structure_solution 'SHELXS-97 (Sheldrick, 1990)'
_diffrn_ambient_temperature 113(2)
_diffrn_detector_area_resol_mean 14.63
_diffrn_measured_fraction_theta_full 0.989
_diffrn_measured_fraction_theta_max 0.972
_diffrn_measurement_device_type 'Rigaku Saturn'
_diffrn_measurement_method \w
_diffrn_radiation_monochromator graphite
_diffrn_radiation_source 'fine-focus sealed tube'
_diffrn_radiation_type CuK\a
_diffrn_radiation_wavelength 1.54187
_diffrn_reflns_av_R_equivalents 0.0461
_diffrn_reflns_av_sigmaI/netI 0.0519
_diffrn_reflns_limit_h_max 11
_diffrn_reflns_limit_h_min -9
_diffrn_reflns_limit_k_max 13
_diffrn_reflns_limit_k_min -12
_diffrn_reflns_limit_l_max 41
_diffrn_reflns_limit_l_min -41
_diffrn_reflns_number 30605
_diffrn_reflns_theta_full 67.75
_diffrn_reflns_theta_max 72.45
_diffrn_reflns_theta_min 2.58
_diffrn_standards_decay_% 0
_diffrn_standards_interval_count 0
_diffrn_standards_interval_time 0
_diffrn_standards_number 0
_exptl_absorpt_coefficient_mu 2.271
_exptl_absorpt_correction_T_max 0.7126
_exptl_absorpt_correction_T_min 0.5122
_exptl_absorpt_correction_type numerical
_exptl_absorpt_process_details CrystalClear
_exptl_crystal_colour colorless
_exptl_crystal_density_diffrn 1.209
_exptl_crystal_density_method 'not measured'
_exptl_crystal_description prism
_exptl_crystal_F_000 1448
_exptl_crystal_size_max 0.34
_exptl_crystal_size_mid 0.18
_exptl_crystal_size_min 0.16
_refine_diff_density_max 0.256
_refine_diff_density_min -0.319
_refine_diff_density_rms 0.067
_refine_ls_abs_structure_details 'Flack H D (1983), Acta Cryst. A39, 876-881'
_refine_ls_abs_structure_Flack 0.004(4)
_refine_ls_extinction_method none
_refine_ls_goodness_of_fit_ref 1.003
_refine_ls_hydrogen_treatment constr
_refine_ls_matrix_type full
_refine_ls_number_parameters 453
_refine_ls_number_reflns 7042
_refine_ls_number_restraints 12
_refine_ls_restrained_S_all 1.008
_refine_ls_R_factor_all 0.0323
_refine_ls_R_factor_gt 0.0298
_refine_ls_shift/su_max 0.003
_refine_ls_shift/su_mean 0.000
_refine_ls_structure_factor_coef Fsqd
_refine_ls_weighting_details 'calc w=1/[\s^2^(Fo^2^)+(0.0290P)^2^+0.0000P] where P=(Fo^2^+2Fc^2^)/3'
_refine_ls_weighting_scheme calc
_refine_ls_wR_factor_gt 0.0700
_refine_ls_wR_factor_ref 0.0709
_reflns_number_gt 6375
_reflns_number_total 7042
_reflns_threshold_expression >2sigma(I)
_cod_data_source_file ICA-2013-402-140-155-4.cif
_cod_data_source_block compound19
_cod_database_code 1517137

loop_
_symmetry_equiv_pos_as_xyz
'x, y, z'
'x+1/2, -y+1/2, -z'
'-x, y+1/2, -z+1/2'
'-x+1/2, -y, z+1/2'

loop_
_atom_site_label
_atom_site_type_symbol
_atom_site_fract_x
_atom_site_fract_y
_atom_site_fract_z
_atom_site_U_iso_or_equiv
_atom_site_adp_type
_atom_site_occupancy
_atom_site_symmetry_multiplicity
_atom_site_calc_flag
_atom_site_refinement_flags
_atom_site_disorder_assembly
_atom_site_disorder_group
Ti1 Ti 0.20725(3) 0.71678(3) 0.867948(8) 0.01714(8) Uani 1 1 d . B .
O1 O 0.38057(13) 0.69488(11) 0.84943(3) 0.0206(3) Uani 1 1 d . B .
O2 O 0.16447(13) 0.74791(10) 0.92062(3) 0.0194(3) Uani 1 1 d . . .
O3 O 0.09427(14) 0.77374(12) 0.83114(3) 0.0244(3) Uani 1 1 d . . .
O4 O 0.16172(14) 0.55711(11) 0.86824(4) 0.0279(3) Uani 1 1 d D . .
N1 N 0.26162(15) 0.92014(13) 0.87294(4) 0.0173(3) Uani 1 1 d . . .
C1 C 0.4229(2) 0.93608(15) 0.81994(5) 0.0178(4) Uani 1 1 d . . .
C2 C 0.3005(2) 0.97054(14) 0.83585(5) 0.0174(4) Uani 1 1 d . B .
C3 C 0.2086(2) 1.03884(15) 0.81438(5) 0.0215(4) Uani 1 1 d . . .
H3 H 0.1275 1.0656 0.8260 0.026 Uiso 1 1 calc R B .
C4 C 0.2366(2) 1.06748(17) 0.77574(5) 0.0249(4) Uani 1 1 d . B .
H4 H 0.1748 1.1153 0.7610 0.030 Uiso 1 1 calc R . .
C5 C 0.3532(2) 1.02742(17) 0.75831(5) 0.0254(4) Uani 1 1 d . . .
C6 C 0.4476(2) 0.96220(17) 0.78032(5) 0.0216(4) Uani 1 1 d . A .
C7 C 0.5694(2) 0.9138(2) 0.75935(6) 0.0320(5) Uani 1 1 d D . .
H7A H 0.6147 0.8545 0.7755 0.038 Uiso 0.749(4) 1 d PR A 1
H7B H 0.6297 0.9806 0.7537 0.038 Uiso 0.749(4) 1 d PR A 1
H7C H 0.5774 0.8273 0.7654 0.038 Uiso 0.251(4) 1 d PR A 2
H7D H 0.6455 0.9546 0.7705 0.038 Uiso 0.251(4) 1 d PR A 2
C8 C 0.5244(3) 0.8523(3) 0.72121(8) 0.0355(7) Uani 0.749(4) 1 d PD A 1
H8A H 0.6045 0.8271 0.7062 0.043 Uiso 0.749(4) 1 calc PR A 1
H8B H 0.4737 0.7763 0.7276 0.043 Uiso 0.749(4) 1 calc PR A 1
C9 C 0.4380(8) 0.9346(7) 0.6953(3) 0.0424(9) Uani 0.749(4) 1 d PD A 1
H9A H 0.4920 0.9622 0.6727 0.051 Uiso 0.749(4) 1 calc PR A 1
H9B H 0.3630 0.8846 0.6851 0.051 Uiso 0.749(4) 1 calc PR A 1
C8' C 0.5811(10) 0.9261(9) 0.71625(19) 0.0355(7) Uani 0.251(4) 1 d PD A 2
H8'1 H 0.6322 0.8553 0.7055 0.043 Uiso 0.251(4) 1 calc PR A 2
H8'2 H 0.6293 1.0034 0.7097 0.043 Uiso 0.251(4) 1 calc PR A 2
C9' C 0.441(2) 0.929(2) 0.6982(10) 0.0424(9) Uani 0.251(4) 1 d PD A 2
H9'1 H 0.3885 0.8551 0.7060 0.051 Uiso 0.251(4) 1 calc PR A 2
H9'2 H 0.4452 0.9332 0.6693 0.051 Uiso 0.251(4) 1 calc PR A 2
C10 C 0.3816(3) 1.0478(2) 0.71560(6) 0.0418(6) Uani 1 1 d D A .
H10A H 0.4442 1.1146 0.7132 0.050 Uiso 0.749(4) 1 d PR A 1
H10B H 0.3007 1.0723 0.7027 0.050 Uiso 0.749(4) 1 d PR A 1
H10C H 0.4462 1.1127 0.7125 0.050 Uiso 0.251(4) 1 d PR A 2
H10D H 0.3017 1.0706 0.7019 0.050 Uiso 0.251(4) 1 d PR A 2
C11 C 0.52437(19) 0.87149(16) 0.84454(5) 0.0177(4) Uani 1 1 d . B .
C12 C 0.50004(19) 0.74931(15) 0.85651(5) 0.0179(4) Uani 1 1 d . . .
C13 C 0.6004(2) 0.68279(15) 0.87524(5) 0.0209(4) Uani 1 1 d . B .
H13 H 0.5872 0.5979 0.8815 0.025 Uiso 1 1 calc R . .
C14 C 0.7194(2) 0.74039(16) 0.88477(5) 0.0217(4) Uani 1 1 d . . .
H14 H 0.7884 0.6936 0.8968 0.026 Uiso 1 1 calc R B .
C15 C 0.7398(2) 0.86628(17) 0.87705(5) 0.0210(4) Uani 1 1 d . B .
C16 C 0.6433(2) 0.93129(17) 0.85614(5) 0.0201(4) Uani 1 1 d . . .
C17 C 0.6605(2) 1.06842(17) 0.84725(6) 0.0263(4) Uani 1 1 d . B .
H17A H 0.5959 1.1161 0.8631 0.032 Uiso 1 1 calc R . .
H17B H 0.6389 1.0830 0.8194 0.032 Uiso 1 1 calc R . .
C18 C 0.8004(2) 1.11705(17) 0.85540(6) 0.0300(5) Uani 1 1 d . . .
H18A H 0.8613 1.0908 0.8342 0.036 Uiso 1 1 calc R B .
H18B H 0.7989 1.2087 0.8560 0.036 Uiso 1 1 calc R . .
C19 C 0.8520(2) 1.06849(19) 0.89426(6) 0.0315(5) Uani 1 1 d . B .
H19A H 0.7894 1.0913 0.9154 0.038 Uiso 1 1 calc R . .
H19B H 0.9399 1.1061 0.9001 0.038 Uiso 1 1 calc R . .
C20 C 0.8656(2) 0.92823(19) 0.89214(6) 0.0263(4) Uani 1 1 d . . .
H20A H 0.9411 0.9070 0.8747 0.032 Uiso 1 1 calc R B .
H20B H 0.8863 0.8957 0.9185 0.032 Uiso 1 1 calc R . .
C21 C 0.23370(19) 0.99474(15) 0.90106(5) 0.0173(4) Uani 1 1 d . B .
H21 H 0.2503 1.0803 0.8968 0.021 Uiso 1 1 calc R . .
C22 C 0.17933(19) 0.96004(15) 0.93857(5) 0.0169(4) Uani 1 1 d . . .
C23 C 0.14641(19) 0.83626(15) 0.94721(5) 0.0157(4) Uani 1 1 d . B .
C24 C 0.09425(19) 0.80611(15) 0.98458(5) 0.0157(4) Uani 1 1 d . . .
C25 C 0.07653(19) 0.90299(15) 1.01091(5) 0.0179(4) Uani 1 1 d . B .
H25 H 0.0425 0.8835 1.0361 0.021 Uiso 1 1 calc R . .
C26 C 0.10560(19) 1.02774(16) 1.00272(5) 0.0183(4) Uani 1 1 d . . .
C27 C 0.15747(19) 1.05395(15) 0.96636(5) 0.0190(4) Uani 1 1 d . B .
H27 H 0.1789 1.1372 0.9599 0.023 Uiso 1 1 calc R . .
C28 C 0.0616(2) 0.67092(15) 0.99519(5) 0.0175(4) Uani 1 1 d . B .
C29 C -0.0430(2) 0.61770(16) 0.96700(5) 0.0222(4) Uani 1 1 d . . .
H29A H -0.0623 0.5316 0.9741 0.033 Uiso 1 1 calc R B .
H29B H -0.0084 0.6206 0.9402 0.033 Uiso 1 1 calc R . .
H29C H -0.1250 0.6669 0.9687 0.033 Uiso 1 1 calc R . .
C30 C 0.1907(2) 0.59431(16) 0.99368(5) 0.0232(4) Uani 1 1 d . . .
H30A H 0.2263 0.5951 0.9670 0.035 Uiso 1 1 calc R B .
H30B H 0.1716 0.5088 1.0015 0.035 Uiso 1 1 calc R . .
H30C H 0.2566 0.6302 1.0116 0.035 Uiso 1 1 calc R . .
C31 C 0.0035(2) 0.65962(16) 1.03655(5) 0.0216(4) Uani 1 1 d . . .
H31A H -0.0184 0.5728 1.0419 0.032 Uiso 1 1 calc R B .
H31B H -0.0775 0.7101 1.0385 0.032 Uiso 1 1 calc R . .
H31C H 0.0693 0.6888 1.0556 0.032 Uiso 1 1 calc R . .
C32 C 0.0836(2) 1.12786(16) 1.03415(5) 0.0226(4) Uani 1 1 d . B .
C33 C -0.0511(2) 1.11059(18) 1.05430(6) 0.0302(5) Uani 1 1 d . . .
H33A H -0.1225 1.1131 1.0347 0.045 Uiso 1 1 calc R B .
H33B H -0.0646 1.1772 1.0734 0.045 Uiso 1 1 calc R . .
H33C H -0.0526 1.0304 1.0677 0.045 Uiso 1 1 calc R . .
C34 C 0.0869(3) 1.25797(17) 1.01678(6) 0.0365(6) Uani 1 1 d . . .
H34A H 0.0721 1.3190 1.0375 0.055 Uiso 1 1 calc R B .
H34B H 0.0167 1.2658 0.9970 0.055 Uiso 1 1 calc R . .
H34C H 0.1741 1.2727 1.0046 0.055 Uiso 1 1 calc R . .
C35 C 0.1961(2) 1.11792(18) 1.06476(5) 0.0297(5) Uani 1 1 d . . .
H35A H 0.1789 1.1762 1.0862 0.045 Uiso 1 1 calc R B .
H35B H 0.2817 1.1379 1.0525 0.045 Uiso 1 1 calc R . .
H35C H 0.1991 1.0333 1.0751 0.045 Uiso 1 1 calc R . .
C36 C 0.1387(2) 0.7140(2) 0.76495(6) 0.0372(5) Uani 1 1 d . . .
H36A H 0.2035 0.6528 0.7743 0.056 Uiso 1 1 calc R . .
H36B H 0.1845 0.7924 0.7595 0.056 Uiso 1 1 calc R . .
H36C H 0.0964 0.6836 0.7410 0.056 Uiso 1 1 calc R . .
C37 C 0.0332(2) 0.73444(18) 0.79594(5) 0.0243(4) Uani 1 1 d . . .
H37 H -0.0144 0.6545 0.8008 0.029 Uiso 1 1 calc R . .
C38 C -0.0681(2) 0.83193(19) 0.78382(6) 0.0299(5) Uani 1 1 d . . .
H38A H -0.0223 0.9107 0.7791 0.045 Uiso 1 1 calc R . .
H38B H -0.1340 0.8427 0.8047 0.045 Uiso 1 1 calc R . .
H38C H -0.1133 0.8052 0.7599 0.045 Uiso 1 1 calc R . .
C39 C 0.0989(8) 0.3665(8) 0.8985(2) 0.0381(13) Uani 0.855(5) 1 d PD B 1
H39A H 0.1476 0.3907 0.9221 0.057 Uiso 0.855(5) 1 calc PR B 1
H39B H 0.1029 0.2763 0.8954 0.057 Uiso 0.855(5) 1 calc PR B 1
H39C H 0.0055 0.3926 0.9008 0.057 Uiso 0.855(5) 1 calc PR B 1
C40 C 0.1618(3) 0.42822(19) 0.86312(7) 0.0323(7) Uani 0.855(5) 1 d PD B 1
H40 H 0.2564 0.3995 0.8609 0.039 Uiso 0.855(5) 1 calc PR B 1
C41 C 0.0899(7) 0.3932(3) 0.82658(11) 0.0595(16) Uani 0.855(5) 1 d PD B 1
H41A H -0.0049 0.4138 0.8292 0.089 Uiso 0.855(5) 1 calc PR B 1
H41B H 0.0995 0.3040 0.8221 0.089 Uiso 0.855(5) 1 calc PR B 1
H41C H 0.1277 0.4388 0.8044 0.089 Uiso 0.855(5) 1 calc PR B 1
C39' C 0.124(6) 0.368(5) 0.9004(15) 0.0381(13) Uani 0.145(5) 1 d PD B 2
H39D H 0.2161 0.3447 0.8948 0.057 Uiso 0.145(5) 1 calc PR B 2
H39E H 0.0679 0.2936 0.9014 0.057 Uiso 0.145(5) 1 calc PR B 2
H39F H 0.1196 0.4110 0.9256 0.057 Uiso 0.145(5) 1 calc PR B 2
C40' C 0.0721(16) 0.4547(11) 0.8680(4) 0.0323(7) Uani 0.145(5) 1 d PD B 2
H40' H -0.0157 0.4874 0.8774 0.039 Uiso 0.145(5) 1 calc PR B 2
C41' C 0.051(5) 0.417(3) 0.8252(6) 0.0595(16) Uani 0.145(5) 1 d PD B 2
H41D H -0.0183 0.4692 0.8135 0.089 Uiso 0.145(5) 1 calc PR B 2
H41E H 0.0232 0.3300 0.8240 0.089 Uiso 0.145(5) 1 calc PR B 2
H41F H 0.1346 0.4275 0.8107 0.089 Uiso 0.145(5) 1 calc PR B 2

loop_
_atom_site_aniso_label
_atom_site_aniso_U_11
_atom_site_aniso_U_22
_atom_site_aniso_U_33
_atom_site_aniso_U_23
_atom_site_aniso_U_13
_atom_site_aniso_U_12
Ti1 0.02139(19) 0.01479(13) 0.01523(13) -0.00096(12) 0.00088(13) -0.00179(13)
O1 0.0237(8) 0.0172(6) 0.0210(6) -0.0008(5) -0.0004(5) -0.0005(5)
O2 0.0255(8) 0.0147(6) 0.0181(5) -0.0020(4) 0.0020(5) -0.0018(5)
O3 0.0243(8) 0.0277(6) 0.0211(6) -0.0024(5) -0.0019(5) -0.0003(6)
O4 0.0384(9) 0.0192(6) 0.0262(6) -0.0055(5) 0.0063(6) -0.0072(6)
N1 0.0183(9) 0.0161(6) 0.0173(7) 0.0026(5) 0.0010(6) -0.0002(6)
C1 0.0199(11) 0.0154(7) 0.0181(8) 0.0021(6) -0.0010(7) -0.0010(7)
C2 0.0219(11) 0.0141(7) 0.0160(8) 0.0024(6) 0.0002(7) -0.0002(8)
C3 0.0218(11) 0.0194(8) 0.0233(8) 0.0024(7) 0.0024(8) 0.0025(8)
C4 0.0293(13) 0.0229(8) 0.0227(9) 0.0077(7) -0.0031(8) 0.0049(8)
C5 0.0299(12) 0.0253(9) 0.0209(9) 0.0070(7) 0.0004(8) 0.0020(9)
C6 0.0212(12) 0.0232(9) 0.0203(8) 0.0039(7) 0.0005(8) -0.0003(8)
C7 0.0276(13) 0.0428(11) 0.0257(9) 0.0052(9) 0.0051(9) 0.0046(10)
C8 0.043(2) 0.0369(16) 0.0269(12) 0.0033(12) 0.0052(12) 0.0104(14)
C9 0.0645(19) 0.0450(14) 0.018(2) 0.0018(13) -0.0036(11) 0.0125(13)
C8' 0.043(2) 0.0369(16) 0.0269(12) 0.0033(12) 0.0052(12) 0.0104(14)
C9' 0.0645(19) 0.0450(14) 0.018(2) 0.0018(13) -0.0036(11) 0.0125(13)
C10 0.0526(17) 0.0496(14) 0.0234(10) 0.0162(9) 0.0071(10) 0.0210(12)
C11 0.0193(11) 0.0199(8) 0.0140(7) 0.0017(7) 0.0019(7) 0.0018(7)
C12 0.0205(11) 0.0194(8) 0.0138(7) -0.0017(6) 0.0012(7) 0.0014(7)
C13 0.0297(12) 0.0180(8) 0.0148(8) -0.0001(6) 0.0005(7) 0.0035(7)
C14 0.0242(11) 0.0249(9) 0.0161(7) -0.0003(6) -0.0036(7) 0.0077(8)
C15 0.0214(12) 0.0252(8) 0.0165(8) -0.0017(6) 0.0012(7) 0.0018(7)
C16 0.0206(11) 0.0223(8) 0.0174(8) 0.0000(6) 0.0024(7) -0.0003(8)
C17 0.0260(13) 0.0234(9) 0.0295(10) 0.0044(8) -0.0023(8) -0.0024(8)
C18 0.0275(13) 0.0240(8) 0.0385(10) 0.0002(8) 0.0007(9) -0.0046(9)
C19 0.0248(13) 0.0317(10) 0.0380(11) -0.0085(9) -0.0067(9) -0.0024(9)
C20 0.0227(12) 0.0299(10) 0.0264(9) -0.0024(8) -0.0043(8) 0.0028(9)
C21 0.0179(11) 0.0143(7) 0.0196(8) 0.0029(6) -0.0013(7) 0.0004(7)
C22 0.0170(11) 0.0159(7) 0.0179(8) 0.0012(6) -0.0011(7) 0.0013(7)
C23 0.0150(10) 0.0162(8) 0.0158(7) -0.0008(6) -0.0012(7) 0.0010(7)
C24 0.0154(10) 0.0148(8) 0.0169(7) 0.0009(6) -0.0017(7) -0.0009(7)
C25 0.0184(11) 0.0183(8) 0.0169(8) 0.0010(7) 0.0010(7) -0.0003(7)
C26 0.0190(11) 0.0157(8) 0.0201(8) -0.0021(6) -0.0013(7) 0.0012(7)
C27 0.0210(11) 0.0142(7) 0.0218(8) 0.0008(6) -0.0021(7) -0.0005(7)
C28 0.0195(11) 0.0154(7) 0.0177(8) 0.0006(6) 0.0011(7) -0.0023(7)
C29 0.0246(12) 0.0195(8) 0.0224(8) -0.0013(7) 0.0005(8) -0.0063(8)
C30 0.0266(12) 0.0160(7) 0.0272(9) 0.0041(7) 0.0003(8) 0.0001(8)
C31 0.0270(12) 0.0174(8) 0.0205(8) 0.0008(7) 0.0019(8) -0.0047(8)
C32 0.0308(13) 0.0151(8) 0.0219(8) -0.0025(7) 0.0037(8) -0.0006(8)
C33 0.0330(14) 0.0236(9) 0.0340(10) -0.0102(8) 0.0051(9) 0.0009(9)
C34 0.0614(17) 0.0166(9) 0.0316(10) -0.0019(8) 0.0107(11) 0.0041(9)
C35 0.0355(14) 0.0270(9) 0.0265(9) -0.0093(7) -0.0005(9) -0.0040(9)
C36 0.0436(15) 0.0425(12) 0.0255(9) -0.0080(9) 0.0011(9) 0.0076(11)
C37 0.0278(12) 0.0238(9) 0.0213(8) -0.0031(7) -0.0029(7) -0.0028(8)
C38 0.0321(14) 0.0326(10) 0.0251(9) -0.0043(8) -0.0074(9) 0.0023(9)
C39 0.050(4) 0.0235(10) 0.0410(14) 0.0054(10) -0.006(2) -0.008(2)
C40 0.047(2) 0.0159(10) 0.0344(12) -0.0046(9) 0.0051(12) -0.0001(10)
C41 0.122(5) 0.018(2) 0.0394(13) -0.0050(12) -0.0244(19) -0.0053(19)
C39' 0.050(4) 0.0235(10) 0.0410(14) 0.0054(10) -0.006(2) -0.008(2)
C40' 0.047(2) 0.0159(10) 0.0344(12) -0.0046(9) 0.0051(12) -0.0001(10)
C41' 0.122(5) 0.018(2) 0.0394(13) -0.0050(12) -0.0244(19) -0.0053(19)

loop_
_atom_type_symbol
_atom_type_description
_atom_type_scat_dispersion_real
_atom_type_scat_dispersion_imag
_atom_type_scat_source
C C 0.0181 0.0091 'International Tables Vol C Tables 4.2.6.8 and 6.1.1.4'
H H 0.0000 0.0000 'International Tables Vol C Tables 4.2.6.8 and 6.1.1.4'
N N 0.0311 0.0180 'International Tables Vol C Tables 4.2.6.8 and 6.1.1.4'
O O 0.0492 0.0322 'International Tables Vol C Tables 4.2.6.8 and 6.1.1.4'
Ti Ti 0.2191 1.8069 'International Tables Vol C Tables 4.2.6.8 and 6.1.1.4'

loop_
_geom_angle_atom_site_label_1
_geom_angle_atom_site_label_2
_geom_angle_atom_site_label_3
_geom_angle
O4 Ti1 O3 99.97(7)
O4 Ti1 O1 96.76(6)
O3 Ti1 O1 113.05(6)
O4 Ti1 O2 96.25(6)
O3 Ti1 O2 117.70(6)
O1 Ti1 O2 124.07(6)
O4 Ti1 N1 175.28(6)
O3 Ti1 N1 82.71(6)
O1 Ti1 N1 85.67(6)
O2 Ti1 N1 79.04(5)
C12 O1 Ti1 135.02(10)
C23 O2 Ti1 144.43(11)
C37 O3 Ti1 139.80(12)
C40 O4 C40' 39.6(7)
C40 O4 Ti1 163.38(16)
C40' O4 Ti1 155.7(7)
C21 N1 C2 118.90(14)
C21 N1 Ti1 127.62(12)
C2 N1 Ti1 111.47(10)
C2 C1 C6 118.53(16)
C2 C1 C11 120.31(15)
C6 C1 C11 121.15(17)
C3 C2 C1 121.27(16)
C3 C2 N1 119.27(17)
C1 C2 N1 118.90(15)
C4 C3 C2 119.21(18)
C4 C3 H3 120.4
C2 C3 H3 120.4
C5 C4 C3 120.86(18)
C5 C4 H4 119.6
C3 C4 H4 119.6
C4 C5 C6 119.81(17)
C4 C5 C10 122.23(18)
C6 C5 C10 117.93(19)
C5 C6 C1 120.07(18)
C5 C6 C7 117.72(16)
C1 C6 C7 122.05(17)
C8' C7 C6 120.3(4)
C8' C7 C8 38.4(4)
C6 C7 C8 108.5(2)
C8' C7 H7A 126.4
C6 C7 H7A 109.9
C8 C7 H7A 109.9
C8' C7 H7B 71.6
C6 C7 H7B 110.1
C8 C7 H7B 109.9
H7A C7 H7B 108.5
C8' C7 H7C 107.1
C6 C7 H7C 107.6
C8 C7 H7C 77.7
H7A C7 H7C 35.6
H7B C7 H7C 136.1
C8' C7 H7D 106.9
C6 C7 H7D 107.1
C8 C7 H7D 140.5
H7A C7 H7D 72.6
H7B C7 H7D 40.1
H7C C7 H7D 107.1
C9 C8 C7 114.2(3)
C9 C8 H8A 108.7
C7 C8 H8A 108.7
C9 C8 H8B 108.7
C7 C8 H8B 108.7
H8A C8 H8B 107.6
C10 C9 C8 114.6(5)
C10 C9 H9A 108.6
C8 C9 H9A 108.6
C10 C9 H9B 108.6
C8 C9 H9B 108.6
H9A C9 H9B 107.6
C7 C8' C9' 109.2(16)
C7 C8' H7B 37.6
C9' C8' H7B 129.5
C7 C8' H8'1 109.8
C9' C8' H8'1 109.8
H7B C8' H8'1 117.0
C7 C8' H8'2 109.8
C9' C8' H8'2 109.8
H7B C8' H8'2 72.8
H8'1 C8' H8'2 108.3
C8' C9' C10 102.4(9)
C8' C9' H9'1 111.3
C10 C9' H9'1 111.3
C8' C9' H9'2 111.3
C10 C9' H9'2 111.3
H9'1 C9' H9'2 109.2
C5 C10 C9 113.4(5)
C5 C10 C9' 109.1(16)
C9 C10 C9' 4.4(18)
C5 C10 H10A 108.4
C9 C10 H10A 108.9
C9' C10 H10A 110.1
C5 C10 H10B 109.0
C9 C10 H10B 109.2
C9' C10 H10B 112.4
H10A C10 H10B 107.8
C5 C10 H10C 110.0
C9 C10 H10C 106.6
C9' C10 H10C 107.8
H10A C10 H10C 2.3
H10B C10 H10C 108.5
C5 C10 H10D 110.7
C9 C10 H10D 107.2
C9' C10 H10D 110.5
H10A C10 H10D 108.1
H10B C10 H10D 2.0
H10C C10 H10D 108.7
C12 C11 C16 119.64(16)
C12 C11 C1 119.05(17)
C16 C11 C1 121.31(16)
O1 C12 C13 119.78(15)
O1 C12 C11 120.61(16)
C13 C12 C11 119.60(17)
C14 C13 C12 119.94(16)
C14 C13 H13 120.0
C12 C13 H13 120.0
C13 C14 C15 121.21(18)
C13 C14 H14 119.4
C15 C14 H14 119.4
C16 C15 C14 119.00(18)
C16 C15 C20 121.96(17)
C14 C15 C20 119.04(17)
C15 C16 C11 119.99(17)
C15 C16 C17 120.98(18)
C11 C16 C17 118.95(17)
C16 C17 C18 113.75(17)
C16 C17 H17A 108.8
C18 C17 H17A 108.8
C16 C17 H17B 108.8
C18 C17 H17B 108.8
H17A C17 H17B 107.7
C19 C18 C17 110.77(17)
C19 C18 H18A 109.5
C17 C18 H18A 109.5
C19 C18 H18B 109.5
C17 C18 H18B 109.5
H18A C18 H18B 108.1
C18 C19 C20 109.39(16)
C18 C19 H19A 109.8
C20 C19 H19A 109.8
C18 C19 H19B 109.8
C20 C19 H19B 109.8
H19A C19 H19B 108.2
C15 C20 C19 112.37(17)
C15 C20 H20A 109.1
C19 C20 H20A 109.1
C15 C20 H20B 109.1
C19 C20 H20B 109.1
H20A C20 H20B 107.9
N1 C21 C22 125.78(15)
N1 C21 H21 117.1
C22 C21 H21 117.1
C27 C22 C23 120.38(16)
C27 C22 C21 118.18(15)
C23 C22 C21 121.43(15)
O2 C23 C22 120.35(15)
O2 C23 C24 120.10(15)
C22 C23 C24 119.55(15)
C25 C24 C23 117.24(15)
C25 C24 C28 122.21(15)
C23 C24 C28 120.55(14)
C24 C25 C26 124.37(16)
C24 C25 H25 117.8
C26 C25 H25 117.8
C27 C26 C25 117.06(15)
C27 C26 C32 122.69(15)
C25 C26 C32 120.22(15)
C26 C27 C22 121.38(16)
C26 C27 H27 119.3
C22 C27 H27 119.3
C31 C28 C29 106.85(16)
C31 C28 C30 107.94(15)
C29 C28 C30 110.61(15)
C31 C28 C24 111.93(14)
C29 C28 C24 110.59(14)
C30 C28 C24 108.89(15)
C28 C29 H29A 109.5
C28 C29 H29B 109.5
H29A C29 H29B 109.5
C28 C29 H29C 109.5
H29A C29 H29C 109.5
H29B C29 H29C 109.5
C28 C30 H30A 109.5
C28 C30 H30B 109.5
H30A C30 H30B 109.5
C28 C30 H30C 109.5
H30A C30 H30C 109.5
H30B C30 H30C 109.5
C28 C31 H31A 109.5
C28 C31 H31B 109.5
H31A C31 H31B 109.5
C28 C31 H31C 109.5
H31A C31 H31C 109.5
H31B C31 H31C 109.5
C34 C32 C33 107.90(17)
C34 C32 C26 111.78(15)
C33 C32 C26 110.84(16)
C34 C32 C35 108.22(17)
C33 C32 C35 109.35(16)
C26 C32 C35 108.69(16)
C32 C33 H33A 109.5
C32 C33 H33B 109.5
H33A C33 H33B 109.5
C32 C33 H33C 109.5
H33A C33 H33C 109.5
H33B C33 H33C 109.5
C32 C34 H34A 109.5
C32 C34 H34B 109.5
H34A C34 H34B 109.5
C32 C34 H34C 109.5
H34A C34 H34C 109.5
H34B C34 H34C 109.5
C32 C35 H35A 109.5
C32 C35 H35B 109.5
H35A C35 H35B 109.5
C32 C35 H35C 109.5
H35A C35 H35C 109.5
H35B C35 H35C 109.5
C37 C36 H36A 109.5
C37 C36 H36B 109.5
H36A C36 H36B 109.5
C37 C36 H36C 109.5
H36A C36 H36C 109.5
H36B C36 H36C 109.5
O3 C37 C36 109.72(17)
O3 C37 C38 108.25(15)
C36 C37 C38 112.12(16)
O3 C37 H37 108.9
C36 C37 H37 108.9
C38 C37 H37 108.9
C37 C38 H38A 109.5
C37 C38 H38B 109.5
H38A C38 H38B 109.5
C37 C38 H38C 109.5
H38A C38 H38C 109.5
H38B C38 H38C 109.5
O4 C40 C41 110.8(2)
O4 C40 C39 109.6(4)
C41 C40 C39 110.8(4)
O4 C40 H40 108.5
C41 C40 H40 108.5
C39 C40 H40 108.5
C40' C39' H39D 109.5
C40' C39' H39E 109.5
H39D C39' H39E 109.5
C40' C39' H39F 109.5
H39D C39' H39F 109.5
H39E C39' H39F 109.5
O4 C40' C41' 107(2)
O4 C40' C39' 105(3)
C41' C40' C39' 125(3)
O4 C40' H40' 106.2
C41' C40' H40' 106.2
C39' C40' H40' 106.2
C40' C41' H41D 109.5
C40' C41' H41E 109.5
H41D C41' H41E 109.5
C40' C41' H41F 109.5
H41D C41' H41F 109.5
H41E C41' H41F 109.5

loop_
_geom_bond_atom_site_label_1
_geom_bond_atom_site_label_2
_geom_bond_distance
Ti1 O4 1.7831(13)
Ti1 O3 1.8014(13)
Ti1 O1 1.8638(14)
Ti1 O2 1.8820(12)
Ti1 N1 2.2685(14)
O1 C12 1.355(2)
O2 C23 1.330(2)
O3 C37 1.415(2)
O4 C40 1.403(2)
O4 C40' 1.425(9)
N1 C21 1.285(2)
N1 C2 1.434(2)
C1 C2 1.393(3)
C1 C6 1.406(2)
C1 C11 1.492(2)
C2 C3 1.390(3)
C3 C4 1.386(2)
C3 H3 0.9500
C4 C5 1.382(3)
C4 H4 0.9500
C5 C6 1.399(3)
C5 C10 1.504(3)
C6 C7 1.509(3)
C7 C8' 1.485(6)
C7 C8 1.532(3)
C7 H7A 0.9600
C7 H7B 0.9600
C7 H7C 0.9600
C7 H7D 0.9601
C8 C9 1.524(7)
C8 H8A 0.9900
C8 H8B 0.9900
C9 C10 1.514(5)
C9 H9A 0.9900
C9 H9B 0.9900
C8' C9' 1.534(10)
C8' H7B 1.4927
C8' H8'1 0.9900
C8' H8'2 0.9900
C9' C10 1.535(10)
C9' H9'1 0.9900
C9' H9'2 0.9900
C10 H10A 0.9600
C10 H10B 0.9599
C10 H10C 0.9600
C10 H10D 0.9600
C11 C12 1.402(2)
C11 C16 1.412(3)
C12 C13 1.392(3)
C13 C14 1.384(3)
C13 H13 0.9500
C14 C15 1.400(3)
C14 H14 0.9500
C15 C16 1.393(3)
C15 C20 1.517(3)
C16 C17 1.521(3)
C17 C18 1.523(3)
C17 H17A 0.9900
C17 H17B 0.9900
C18 C19 1.519(3)
C18 H18A 0.9900
C18 H18B 0.9900
C19 C20 1.522(3)
C19 H19A 0.9900
C19 H19B 0.9900
C20 H20A 0.9900
C20 H20B 0.9900
C21 C22 1.443(2)
C21 H21 0.9500
C22 C27 1.407(2)
C22 C23 1.408(2)
C23 C24 1.419(2)
C24 C25 1.392(2)
C24 C28 1.539(2)
C25 C26 1.406(2)
C25 H25 0.9500
C26 C27 1.377(3)
C26 C32 1.540(2)
C27 H27 0.9500
C28 C31 1.534(2)
C28 C29 1.536(3)
C28 C30 1.536(3)
C29 H29A 0.9800
C29 H29B 0.9800
C29 H29C 0.9800
C30 H30A 0.9800
C30 H30B 0.9800
C30 H30C 0.9800
C31 H31A 0.9800
C31 H31B 0.9800
C31 H31C 0.9800
C32 C34 1.526(2)
C32 C33 1.527(3)
C32 C35 1.542(3)
C33 H33A 0.9800
C33 H33B 0.9800
C33 H33C 0.9800
C34 H34A 0.9800
C34 H34B 0.9800
C34 H34C 0.9800
C35 H35A 0.9800
C35 H35B 0.9800
C35 H35C 0.9800
C36 C37 1.513(3)
C36 H36A 0.9800
C36 H36B 0.9800
C36 H36C 0.9800
C37 C38 1.520(3)
C37 H37 1.0000
C38 H38A 0.9800
C38 H38B 0.9800
C38 H38C 0.9800
C39 C40 1.519(7)
C39 H39A 0.9800
C39 H39B 0.9800
C39 H39C 0.9800
C40 C41 1.492(4)
C40 H40 1.0000
C41 H41A 0.9800
C41 H41B 0.9800
C41 H41C 0.9800
C39' C40' 1.538(10)
C39' H39D 0.9800
C39' H39E 0.9800
C39' H39F 0.9800
C40' C41' 1.536(10)
C40' H40' 1.0000
C41' H41D 0.9800
C41' H41E 0.9800
C41' H41F 0.9800

loop_
_geom_torsion_atom_site_label_1
_geom_torsion_atom_site_label_2
_geom_torsion_atom_site_label_3
_geom_torsion_atom_site_label_4
_geom_torsion
O4 Ti1 O1 C12 -143.03(15)
O3 Ti1 O1 C12 113.08(15)
O2 Ti1 O1 C12 -40.76(17)
N1 Ti1 O1 C12 32.90(15)
O4 Ti1 O2 C23 -168.1(2)
O3 Ti1 O2 C23 -63.4(2)
O1 Ti1 O2 C23 89.3(2)
N1 Ti1 O2 C23 12.3(2)
O4 Ti1 O3 C37 -33.9(2)
O1 Ti1 O3 C37 67.9(2)
O2 Ti1 O3 C37 -136.42(18)
N1 Ti1 O3 C37 150.06(19)
O3 Ti1 O4 C40 107.8(5)
O1 Ti1 O4 C40 -7.1(5)
O2 Ti1 O4 C40 -132.6(5)
N1 Ti1 O4 C40 -127.9(8)
O3 Ti1 O4 C40' -43.6(14)
O1 Ti1 O4 C40' -158.5(14)
O2 Ti1 O4 C40' 76.0(14)
N1 Ti1 O4 C40' 80.7(17)
O4 Ti1 N1 C21 -16.4(9)
O3 Ti1 N1 C21 108.54(16)
O1 Ti1 N1 C21 -137.54(16)
O2 Ti1 N1 C21 -11.60(15)
O4 Ti1 N1 C2 -180(51)
O3 Ti1 N1 C2 -54.91(13)
O1 Ti1 N1 C2 59.02(12)
O2 Ti1 N1 C2 -175.05(13)
C6 C1 C2 C3 -5.6(3)
C11 C1 C2 C3 175.13(16)
C6 C1 C2 N1 165.73(16)
C11 C1 C2 N1 -13.5(2)
C21 N1 C2 C3 -65.4(2)
Ti1 N1 C2 C3 99.62(15)
C21 N1 C2 C1 123.04(18)
Ti1 N1 C2 C1 -71.90(18)
C1 C2 C3 C4 3.4(3)
N1 C2 C3 C4 -167.87(16)
C2 C3 C4 C5 1.0(3)
C3 C4 C5 C6 -3.1(3)
C3 C4 C5 C10 174.8(2)
C4 C5 C6 C1 0.8(3)
C10 C5 C6 C1 -177.21(19)
C4 C5 C6 C7 176.39(19)
C10 C5 C6 C7 -1.6(3)
C2 C1 C6 C5 3.4(3)
C11 C1 C6 C5 -177.31(17)
C2 C1 C6 C7 -171.91(18)
C11 C1 C6 C7 7.3(3)
C5 C6 C7 C8' -5.3(6)
C1 C6 C7 C8' 170.1(5)
C5 C6 C7 C8 -45.7(3)
C1 C6 C7 C8 129.8(2)
C8' C7 C8 C9 -62.4(9)
C6 C7 C8 C9 53.5(6)
C7 C8 C9 C10 -15.2(10)
C6 C7 C8' C9' -27.7(12)
C8 C7 C8' C9' 53.8(10)
C7 C8' C9' C10 64(2)
C4 C5 C10 C9 -135.5(4)
C6 C5 C10 C9 42.5(4)
C4 C5 C10 C9' -136.7(9)
C6 C5 C10 C9' 41.2(9)
C8 C9 C10 C5 -32.0(9)
C8 C9 C10 C9' -17(18)
C8' C9' C10 C5 -72(2)
C8' C9' C10 C9 123(21)
C2 C1 C11 C12 69.8(2)
C6 C1 C11 C12 -109.5(2)
C2 C1 C11 C16 -109.8(2)
C6 C1 C11 C16 71.0(2)
Ti1 O1 C12 C13 112.13(17)
Ti1 O1 C12 C11 -69.0(2)
C16 C11 C12 O1 172.66(15)
C1 C11 C12 O1 -6.9(2)
C16 C11 C12 C13 -8.4(2)
C1 C11 C12 C13 172.03(15)
O1 C12 C13 C14 -175.84(15)
C11 C12 C13 C14 5.2(2)
C12 C13 C14 C15 2.0(3)
C13 C14 C15 C16 -6.1(3)
C13 C14 C15 C20 173.20(16)
C14 C15 C16 C11 2.8(3)
C20 C15 C16 C11 -176.48(16)
C14 C15 C16 C17 179.58(17)
C20 C15 C16 C17 0.3(3)
C12 C11 C16 C15 4.4(2)
C1 C11 C16 C15 -176.06(16)
C12 C11 C16 C17 -172.47(16)
C1 C11 C16 C17 7.0(3)
C15 C16 C17 C18 12.2(2)
C11 C16 C17 C18 -170.97(16)
C16 C17 C18 C19 -44.1(2)
C17 C18 C19 C20 64.0(2)
C16 C15 C20 C19 19.3(3)
C14 C15 C20 C19 -159.91(17)
C18 C19 C20 C15 -50.5(2)
C2 N1 C21 C22 172.79(17)
Ti1 N1 C21 C22 10.4(3)
N1 C21 C22 C27 178.65(18)
N1 C21 C22 C23 -2.5(3)
Ti1 O2 C23 C22 -9.0(3)
Ti1 O2 C23 C24 171.23(15)
C27 C22 C23 O2 178.57(17)
C21 C22 C23 O2 -0.3(3)
C27 C22 C23 C24 -1.7(3)
C21 C22 C23 C24 179.47(17)
O2 C23 C24 C25 -179.37(17)
C22 C23 C24 C25 0.9(3)
O2 C23 C24 C28 1.7(3)
C22 C23 C24 C28 -178.07(17)
C23 C24 C25 C26 0.6(3)
C28 C24 C25 C26 179.59(18)
C24 C25 C26 C27 -1.3(3)
C24 C25 C26 C32 -179.39(18)
C25 C26 C27 C22 0.5(3)
C32 C26 C27 C22 178.48(18)
C23 C22 C27 C26 1.0(3)
C21 C22 C27 C26 179.86(18)
C25 C24 C28 C31 2.4(3)
C23 C24 C28 C31 -178.68(17)
C25 C24 C28 C29 121.42(19)
C23 C24 C28 C29 -59.7(2)
C25 C24 C28 C30 -116.84(19)
C23 C24 C28 C30 62.1(2)
C27 C26 C32 C34 16.5(3)
C25 C26 C32 C34 -165.62(19)
C27 C26 C32 C33 136.87(19)
C25 C26 C32 C33 -45.2(2)
C27 C26 C32 C35 -102.9(2)
C25 C26 C32 C35 75.0(2)
Ti1 O3 C37 C36 -65.0(2)
Ti1 O3 C37 C38 172.37(15)
C40' O4 C40 C41 67.1(10)
Ti1 O4 C40 C41 -95.0(6)
C40' O4 C40 C39 -55.6(10)
Ti1 O4 C40 C39 142.4(5)
C40 O4 C40' C41' -75.5(18)
Ti1 O4 C40' C41' 92(2)
C40 O4 C40' C39' 59(3)
Ti1 O4 C40' C39' -133(3)
